data_4310549
loop_
_publ_author_name
'Gregory M. Ferrence'
'Eugenio Sim\'on-Manso'
'Brian K. Breedlove'
'Leah Meeuwenberg'
'Clifford P. Kubiak'

_publ_section_title
;
 Structural, Spectroscopic, and Electrochemical Studies of the Complexes
 [Ni2(\m-CNR)(CNR)2(\m-dppm)2]n+ (n= 0, 1, 2): Unusual Examples of
 Nickel(0)-Nickel(I) and Nickel(0)-Nickel(II) Mixed Valency
;
_journal_name_full 'Inorganic Chemistry'
_journal_page_first 1071
_journal_page_last 1081
_journal_paper_doi 10.1021/ic035021j
_journal_volume 43
_journal_year 2004
_chemical_formula_sum 'C81 H79 F12 N3 Ni2 O P6'
_chemical_formula_weight 1630.71
_chemical_name_common '[Ni2(m-dppm)2(m-CN-Xylyl)(m-CN-Xylyl)2](PF6)2xTHF'
_chemical_name_systematic
; 
(\m~2~-Xylylisocianide)bis(Xylylisocianide) 
(bis(\m~2~-bis(diphenylphosphino) 
methane)-di-nickel bis(hexaflurophosphate) 
;
_space_group_IT_number 14
_symmetry_cell_setting monoclinic
_symmetry_space_group_name_Hall '-P 2yn'
_symmetry_space_group_name_H-M 'P 1 21/n 1'
_atom_sites_solution_hydrogens geom
_atom_sites_solution_primary direct
_atom_sites_solution_secondary difmap
_audit_creation_method SHELXL-97
_cell_angle_alpha 90.00
_cell_angle_beta 100.956(2)
_cell_angle_gamma 90.00
_cell_formula_units_Z 4
_cell_length_a 13.8173(16)
_cell_length_b 23.585(3)
_cell_length_c 23.519(3)
_cell_measurement_temperature 100(2)
_cell_volume 7524.7(16)
_computing_cell_refinement 'SAINT PLUS'
_computing_data_collection 'SAINT PLUS'
_computing_data_reduction 'SAINT PLUS'
_computing_publication_material SHELXTL-97
_computing_structure_refinement 'SHELXL-97 (Sheldrick, 1997)'
_computing_structure_solution 'SHELXS-97 (Sheldrick, 1990)'
_diffrn_ambient_temperature 100(2)
_diffrn_detector_area_resol_mean 512
_diffrn_measured_fraction_theta_full 1.000
_diffrn_measured_fraction_theta_max 1.000
_diffrn_measurement_device_type 'Bruker SMART CCD'
_diffrn_radiation_monochromator graphite
_diffrn_radiation_source 'fine-focus sealed tube'
_diffrn_radiation_type MoK\a
_diffrn_radiation_wavelength 0.71073
_diffrn_reflns_av_R_equivalents 0.0983
_diffrn_reflns_av_sigmaI/netI 0.0738
_diffrn_reflns_limit_h_max 14
_diffrn_reflns_limit_h_min -14
_diffrn_reflns_limit_k_max 25
_diffrn_reflns_limit_k_min -25
_diffrn_reflns_limit_l_max 25
_diffrn_reflns_limit_l_min -25
_diffrn_reflns_number 43737
_diffrn_reflns_theta_full 22.50
_diffrn_reflns_theta_max 22.50
_diffrn_reflns_theta_min 1.23
_exptl_absorpt_coefficient_mu 0.706
_exptl_absorpt_correction_T_max 0.9155
_exptl_absorpt_correction_T_min 0.8922
_exptl_absorpt_correction_type empiric
_exptl_absorpt_process_details SADABS
_exptl_crystal_colour 'deep brown'
_exptl_crystal_density_diffrn 1.439
_exptl_crystal_density_method 'not measured'
_exptl_crystal_F_000 3372
_exptl_crystal_size_max 0.15
_exptl_crystal_size_mid 0.10
_exptl_crystal_size_min 0.20
_refine_diff_density_max 1.498
_refine_diff_density_min -0.932
_refine_diff_density_rms 0.129
_refine_ls_extinction_coef 0.00000(11)
_refine_ls_extinction_expression Fc^*^=kFc[1+0.001xFc^2^\l^3^/sin(2\q)]^-1/4^
_refine_ls_extinction_method SHELXL
_refine_ls_goodness_of_fit_ref 0.978
_refine_ls_hydrogen_treatment mixed
_refine_ls_matrix_type full
_refine_ls_number_parameters 953
_refine_ls_number_reflns 9838
_refine_ls_number_restraints 0
_refine_ls_restrained_S_all 0.978
_refine_ls_R_factor_all 0.0812
_refine_ls_R_factor_gt 0.0621
_refine_ls_shift/su_max 5.321
_refine_ls_shift/su_mean 0.006
_refine_ls_structure_factor_coef Fsqd
_refine_ls_weighting_details 'calc w=1/[\s^2^(Fo^2^)+(0.1165P)^2^+0.0000P] where P=(Fo^2^+2Fc^2^)/3'
_refine_ls_weighting_scheme calc
_refine_ls_wR_factor_gt 0.1627
_refine_ls_wR_factor_ref 0.1718
_reflns_number_gt 7196
_reflns_number_total 9838
_reflns_threshold_expression >2sigma(I)
_cod_data_source_file ic035021jsi20030902_015739_5.cif
_cod_data_source_block 8(2+)
_cod_depositor_comments
;
The following automatic conversions were performed:

'_cell_measurement_temperature' value '-173(2)' was changed to
'100(2)' - it was converted from degrees Celsius(C) to
Kelvins(K).

'_diffrn_ambient_temperature' value '-173(2)' was
changed to '100(2)' - it was converted from degrees Celsius(C) to
Kelvins(K).

Automatic conversion script
Id: cif_fix_values 1569 2011-02-09 13:29:24Z adriana 
;
_cod_original_cell_volume 7524.7(15)
_cod_database_code 4310549

loop_
_symmetry_equiv_pos_as_xyz
'x, y, z'
'-x+1/2, y+1/2, -z+1/2'
'-x, -y, -z'
'x-1/2, -y-1/2, z-1/2'

loop_
_atom_site_label
_atom_site_type_symbol
_atom_site_fract_x
_atom_site_fract_y
_atom_site_fract_z
_atom_site_U_iso_or_equiv
_atom_site_adp_type
_atom_site_occupancy
_atom_site_symmetry_multiplicity
_atom_site_calc_flag
_atom_site_refinement_flags
_atom_site_disorder_assembly
_atom_site_disorder_group
Ni1 Ni 0.07796(5) 0.19206(3) 0.24577(3) 0.0183(2) Uani 1 1 d . . .
Ni2 Ni 0.23910(5) 0.20184(3) 0.31271(3) 0.0176(2) Uani 1 1 d . . .
P2 P 0.18920(10) 0.20886(6) 0.39738(6) 0.0184(4) Uani 1 1 d . . .
P1 P 0.00532(10) 0.17829(6) 0.32254(6) 0.0186(4) Uani 1 1 d . . .
P3 P 0.14204(10) 0.22726(6) 0.17171(6) 0.0189(4) Uani 1 1 d . . .
P4 P 0.26161(10) 0.28405(6) 0.26971(6) 0.0186(4) Uani 1 1 d . . .
P5 P 0.62199(12) 0.88819(7) 0.09379(7) 0.0329(4) Uani 1 1 d . . .
F3 F 0.5260(2) 0.85539(15) 0.10462(16) 0.0437(10) Uani 1 1 d . . .
F2 F 0.6689(3) 0.88179(16) 0.16141(15) 0.0432(10) Uani 1 1 d . . .
F5 F 0.6698(3) 0.82951(16) 0.08111(16) 0.0482(10) Uani 1 1 d . . .
F1 F 0.7190(2) 0.92047(16) 0.08465(16) 0.0454(10) Uani 1 1 d . . .
C46 C 0.2476(4) 0.2657(2) 0.4445(2) 0.0187(13) Uani 1 1 d . . .
C25 C 0.6175(4) 0.1938(3) 0.4166(2) 0.0270(14) Uani 1 1 d . . .
F6 F 0.5738(3) 0.94674(15) 0.10718(16) 0.0449(10) Uani 1 1 d . . .
C49 C 0.3564(4) 0.3537(3) 0.5038(2) 0.0264(14) Uani 1 1 d . . .
H49 H 0.3940 0.3841 0.5234 0.032 Uiso 1 1 calc R . .
C33 C -0.1970(4) 0.1531(3) 0.2973(2) 0.0251(14) Uani 1 1 d . . .
H33 H -0.1771 0.1145 0.2999 0.030 Uiso 1 1 calc R . .
C17 C -0.2803(4) 0.1782(3) 0.1222(2) 0.0288(15) Uani 1 1 d . . .
C59 C 0.2405(4) 0.1836(3) 0.0870(3) 0.0310(15) Uani 1 1 d . . .
H31 H 0.2826 0.2156 0.0947 0.037 Uiso 1 1 calc R . .
F4 F 0.5757(3) 0.89531(18) 0.02724(15) 0.0551(11) Uani 1 1 d . . .
N2 N -0.1127(3) 0.1578(2) 0.1690(2) 0.0245(11) Uani 1 1 d . . .
C75 C 0.4479(4) 0.3305(2) 0.2589(3) 0.0251(14) Uani 1 1 d . . .
H75 H 0.4375 0.3150 0.2209 0.030 Uiso 1 1 calc R . .
N3 N 0.4506(4) 0.17645(19) 0.36758(19) 0.0226(11) Uani 1 1 d . . .
C45 C 0.2342(4) 0.0955(2) 0.4240(2) 0.0242(14) Uani 1 1 d . . .
H45 H 0.2517 0.0939 0.3868 0.029 Uiso 1 1 calc R . .
C9 C 0.3813(4) 0.0752(2) 0.1834(2) 0.0240(14) Uani 1 1 d . . .
C20 C 0.5432(4) 0.1551(2) 0.3948(2) 0.0198(13) Uani 1 1 d . . .
C57 C -0.0186(4) 0.3019(2) 0.1463(2) 0.0227(13) Uani 1 1 d . . .
H57 H -0.0400 0.2856 0.1788 0.027 Uiso 1 1 calc R . .
N1 N 0.2561(3) 0.1027(2) 0.23657(19) 0.0211(11) Uani 1 1 d . . .
C35 C -0.0227(4) 0.0950(2) 0.4029(2) 0.0221(13) Uani 1 1 d . . .
H35 H -0.0400 0.1252 0.4257 0.027 Uiso 1 1 calc R . .
C31 C -0.3252(4) 0.2220(3) 0.2801(3) 0.0340(16) Uani 1 1 d . . .
H31A H -0.3932 0.2313 0.2704 0.041 Uiso 1 1 calc R . .
C69 C 0.0937(4) 0.3472(2) 0.2815(2) 0.0242(14) Uani 1 1 d . . .
H69 H 0.0810 0.3180 0.3069 0.029 Uiso 1 1 calc R . .
C80 C 0.0560(4) 0.2215(2) 0.3860(2) 0.0181(12) Uani 1 1 d . . .
H80A H 0.0290 0.2094 0.4202 0.022 Uiso 1 1 calc R . .
H80B H 0.0407 0.2621 0.3785 0.022 Uiso 1 1 calc R . .
C70 C 0.3778(4) 0.3213(2) 0.2941(2) 0.0206(13) Uani 1 1 d . . .
C53 C 0.0972(4) 0.3070(2) 0.0820(2) 0.0226(13) Uani 1 1 d . . .
H53 H 0.1554 0.2941 0.0702 0.027 Uiso 1 1 calc R . .
C28 C -0.1262(4) 0.1953(2) 0.3078(2) 0.0198(13) Uani 1 1 d . . .
C11 C 0.4413(4) 0.1274(3) 0.2011(3) 0.0318(15) Uani 1 1 d . . .
H11A H 0.4131 0.1594 0.1769 0.048 Uiso 1 1 calc R . .
H11B H 0.5093 0.1210 0.1962 0.048 Uiso 1 1 calc R . .
H11C H 0.4407 0.1359 0.2418 0.048 Uiso 1 1 calc R . .
C12 C -0.2041(4) 0.1391(3) 0.1368(2) 0.0252(14) Uani 1 1 d . . .
C21 C 0.5541(4) 0.0968(3) 0.3988(2) 0.0246(14) Uani 1 1 d . . .
C47 C 0.3427(4) 0.2560(2) 0.4756(2) 0.0222(13) Uani 1 1 d . . .
H47 H 0.3705 0.2191 0.4765 0.027 Uiso 1 1 calc R . .
C18 C -0.2650(5) 0.2402(3) 0.1363(3) 0.0396(17) Uani 1 1 d . . .
H18A H -0.2292 0.2578 0.1087 0.059 Uiso 1 1 calc R . .
H18B H -0.2267 0.2444 0.1756 0.059 Uiso 1 1 calc R . .
H18C H -0.3291 0.2588 0.1337 0.059 Uiso 1 1 calc R . .
C58 C 0.1637(4) 0.1758(2) 0.1178(2) 0.0194(13) Uani 1 1 d . . .
C64 C 0.1764(4) 0.3437(2) 0.2568(2) 0.0201(13) Uani 1 1 d . . .
C40 C 0.2055(4) 0.1466(2) 0.4445(2) 0.0203(13) Uani 1 1 d . . .
C71 C 0.3967(4) 0.3433(2) 0.3502(2) 0.0240(14) Uani 1 1 d . . .
H71 H 0.3507 0.3371 0.3749 0.029 Uiso 1 1 calc R . .
C62 C 0.1189(4) 0.0897(3) 0.0641(3) 0.0326(15) Uani 1 1 d . . .
H62 H 0.0768 0.0577 0.0560 0.039 Uiso 1 1 calc R . .
C4 C 0.2920(4) 0.0630(2) 0.2002(2) 0.0218(13) Uani 1 1 d . . .
C1 C 0.2339(4) 0.1408(2) 0.2633(2) 0.0187(13) Uani 1 1 d . . .
C51 C 0.2074(4) 0.3195(2) 0.4444(2) 0.0248(14) Uani 1 1 d . . .
H51 H 0.1424 0.3265 0.4239 0.030 Uiso 1 1 calc R . .
C73 C 0.5490(4) 0.3827(2) 0.3349(3) 0.0307(15) Uani 1 1 d . . .
H73 H 0.6078 0.4032 0.3490 0.037 Uiso 1 1 calc R . .
C81 C 0.2616(4) 0.2612(2) 0.1951(2) 0.0204(13) Uani 1 1 d . . .
H81A H 0.2690 0.2941 0.1701 0.024 Uiso 1 1 calc R . .
H81B H 0.3158 0.2341 0.1938 0.024 Uiso 1 1 calc R . .
C29 C -0.1562(4) 0.2513(3) 0.3047(2) 0.0286(15) Uani 1 1 d . . .
H29 H -0.1089 0.2810 0.3120 0.034 Uiso 1 1 calc R . .
C3 C 0.3699(5) 0.1889(2) 0.3467(2) 0.0216(13) Uani 1 1 d . . .
C52 C 0.0673(4) 0.2825(2) 0.1308(2) 0.0222(13) Uani 1 1 d . . .
C39 C 0.0308(4) 0.0612(2) 0.3169(2) 0.0247(14) Uani 1 1 d . . .
H39 H 0.0504 0.0683 0.2810 0.030 Uiso 1 1 calc R . .
C74 C 0.5315(4) 0.3617(2) 0.2790(3) 0.0283(15) Uani 1 1 d . . .
H74 H 0.5773 0.3688 0.2545 0.034 Uiso 1 1 calc R . .
C48 C 0.3964(4) 0.2999(3) 0.5052(2) 0.0253(14) Uani 1 1 d . . .
H48 H 0.4610 0.2931 0.5265 0.030 Uiso 1 1 calc R . .
C63 C 0.1038(4) 0.1288(3) 0.1058(2) 0.0291(15) Uani 1 1 d . . .
H63 H 0.0516 0.1232 0.1262 0.035 Uiso 1 1 calc R . .
C22 C 0.6443(4) 0.0769(3) 0.4276(3) 0.0359(16) Uani 1 1 d . . .
H22 H 0.6544 0.0372 0.4325 0.043 Uiso 1 1 calc R . .
C32 C -0.2955(4) 0.1660(3) 0.2833(2) 0.0319(15) Uani 1 1 d . . .
H32 H -0.3431 0.1365 0.2759 0.038 Uiso 1 1 calc R . .
C44 C 0.2376(4) 0.0467(3) 0.4573(3) 0.0313(15) Uani 1 1 d . . .
H44 H 0.2568 0.0115 0.4430 0.038 Uiso 1 1 calc R . .
C34 C 0.0061(4) 0.1064(2) 0.3490(2) 0.0203(13) Uani 1 1 d . . .
C56 C -0.0740(4) 0.3448(2) 0.1151(3) 0.0272(14) Uani 1 1 d . . .
H56 H -0.1326 0.3579 0.1264 0.033 Uiso 1 1 calc R . .
C68 C 0.0294(4) 0.3919(2) 0.2702(2) 0.0248(14) Uani 1 1 d . . .
H68 H -0.0264 0.3939 0.2883 0.030 Uiso 1 1 calc R . .
C16 C -0.3687(4) 0.1580(3) 0.0914(2) 0.0355(17) Uani 1 1 d . . .
H16 H -0.4223 0.1834 0.0802 0.043 Uiso 1 1 calc R . .
C19 C -0.1272(5) 0.0417(3) 0.1366(3) 0.0424(18) Uani 1 1 d . . .
H19A H -0.1498 0.0029 0.1265 0.064 Uiso 1 1 calc R . .
H19B H -0.0999 0.0437 0.1782 0.064 Uiso 1 1 calc R . .
H19C H -0.0762 0.0521 0.1147 0.064 Uiso 1 1 calc R . .
C13 C -0.2119(4) 0.0815(3) 0.1221(2) 0.0319(16) Uani 1 1 d . . .
C55 C -0.0436(4) 0.3683(2) 0.0676(2) 0.0271(14) Uani 1 1 d . . .
H55 H -0.0816 0.3973 0.0459 0.033 Uiso 1 1 calc R . .
C50 C 0.2618(4) 0.3633(2) 0.4741(2) 0.0243(14) Uani 1 1 d . . .
H50 H 0.2338 0.4001 0.4739 0.029 Uiso 1 1 calc R . .
C5 C 0.2379(4) 0.0143(2) 0.1842(2) 0.0257(14) Uani 1 1 d . . .
C36 C -0.0253(4) 0.0400(3) 0.4216(3) 0.0297(15) Uani 1 1 d . . .
H36 H -0.0443 0.0326 0.4576 0.036 Uiso 1 1 calc R . .
C38 C 0.0273(4) 0.0061(3) 0.3361(3) 0.0313(15) Uani 1 1 d . . .
H38 H 0.0440 -0.0243 0.3134 0.038 Uiso 1 1 calc R . .
C30 C -0.2554(4) 0.2639(3) 0.2909(3) 0.0371(17) Uani 1 1 d . . .
H30 H -0.2757 0.3024 0.2889 0.045 Uiso 1 1 calc R . .
C23 C 0.7202(5) 0.1139(3) 0.4494(3) 0.0385(17) Uani 1 1 d . . .
H23 H 0.7821 0.0995 0.4685 0.046 Uiso 1 1 calc R . .
C54 C 0.0418(4) 0.3496(2) 0.0517(2) 0.0296(15) Uani 1 1 d . . .
H54 H 0.0628 0.3663 0.0193 0.036 Uiso 1 1 calc R . .
C66 C 0.1287(4) 0.4318(2) 0.2076(2) 0.0249(14) Uani 1 1 d . . .
H66 H 0.1408 0.4611 0.1821 0.030 Uiso 1 1 calc R . .
C10 C 0.1458(4) 0.0020(3) 0.2062(3) 0.0368(16) Uani 1 1 d . . .
H10A H 0.1597 0.0030 0.2486 0.055 Uiso 1 1 calc R . .
H10B H 0.1213 -0.0357 0.1931 0.055 Uiso 1 1 calc R . .
H10C H 0.0958 0.0305 0.1914 0.055 Uiso 1 1 calc R . .
C15 C -0.3803(5) 0.1016(3) 0.0770(3) 0.0391(17) Uani 1 1 d . . .
H15 H -0.4422 0.0883 0.0567 0.047 Uiso 1 1 calc R . .
C61 C 0.1945(5) 0.0974(3) 0.0347(3) 0.0361(16) Uani 1 1 d . . .
H61 H 0.2057 0.0702 0.0068 0.043 Uiso 1 1 calc R . .
C27 C 0.4728(4) 0.0570(3) 0.3737(3) 0.0379(17) Uani 1 1 d . . .
H27A H 0.4957 0.0178 0.3805 0.057 Uiso 1 1 calc R . .
H27B H 0.4535 0.0637 0.3320 0.057 Uiso 1 1 calc R . .
H27C H 0.4160 0.0634 0.3923 0.057 Uiso 1 1 calc R . .
C65 C 0.1938(4) 0.3877(2) 0.2191(2) 0.0244(14) Uani 1 1 d . . .
H65 H 0.2506 0.3867 0.2018 0.029 Uiso 1 1 calc R . .
C7 C 0.3603(4) -0.0127(3) 0.1289(2) 0.0281(14) Uani 1 1 d . . .
H7 H 0.3837 -0.0389 0.1039 0.034 Uiso 1 1 calc R . .
C67 C 0.0461(4) 0.4344(3) 0.2321(2) 0.0277(14) Uani 1 1 d . . .
H67 H 0.0008 0.4649 0.2232 0.033 Uiso 1 1 calc R . .
C8 C 0.4137(4) 0.0357(3) 0.1464(2) 0.0275(14) Uani 1 1 d . . .
H8 H 0.4736 0.0424 0.1332 0.033 Uiso 1 1 calc R . .
C41 C 0.1828(4) 0.1499(3) 0.5000(2) 0.0240(14) Uani 1 1 d . . .
H41 H 0.1659 0.1852 0.5150 0.029 Uiso 1 1 calc R . .
C37 C -0.0008(4) -0.0049(3) 0.3890(3) 0.0327(15) Uani 1 1 d . . .
H37 H -0.0031 -0.0427 0.4025 0.039 Uiso 1 1 calc R . .
C60 C 0.2546(5) 0.1444(3) 0.0455(3) 0.0384(17) Uani 1 1 d . . .
H60 H 0.3059 0.1500 0.0244 0.046 Uiso 1 1 calc R . .
C72 C 0.4809(4) 0.3739(2) 0.3703(3) 0.0280(14) Uani 1 1 d . . .
H72 H 0.4925 0.3890 0.4085 0.034 Uiso 1 1 calc R . .
C26 C 0.6007(4) 0.2560(3) 0.4115(3) 0.0356(16) Uani 1 1 d . . .
H26A H 0.5596 0.2680 0.4390 0.053 Uiso 1 1 calc R . .
H26B H 0.5673 0.2653 0.3720 0.053 Uiso 1 1 calc R . .
H26C H 0.6642 0.2758 0.4202 0.053 Uiso 1 1 calc R . .
C2 C -0.0387(4) 0.1717(2) 0.1978(2) 0.0217(13) Uani 1 1 d . . .
C42 C 0.1855(4) 0.1008(3) 0.5326(3) 0.0320(15) Uani 1 1 d . . .
H42 H 0.1682 0.1025 0.5698 0.038 Uiso 1 1 calc R . .
C24 C 0.7062(4) 0.1711(3) 0.4434(3) 0.0323(15) Uani 1 1 d . . .
H24 H 0.7592 0.1958 0.4582 0.039 Uiso 1 1 calc R . .
C6 C 0.2728(4) -0.0235(3) 0.1475(3) 0.0281(15) Uani 1 1 d . . .
H6 H 0.2364 -0.0569 0.1351 0.034 Uiso 1 1 calc R . .
C14 C -0.3033(5) 0.0640(3) 0.0916(3) 0.0361(16) Uani 1 1 d . . .
H14 H -0.3127 0.0254 0.0805 0.043 Uiso 1 1 calc R . .
C43 C 0.2126(4) 0.0499(3) 0.5121(3) 0.0322(16) Uani 1 1 d . . .
H43 H 0.2143 0.0168 0.5352 0.039 Uiso 1 1 calc R . .
P6 P 0.94895(12) 0.17983(8) 0.58415(7) 0.0347(4) Uani 1 1 d . . .
F8 F 0.9568(3) 0.22988(15) 0.63126(15) 0.0403(9) Uani 1 1 d . . .
F10 F 0.9403(3) 0.13009(16) 0.53702(15) 0.0441(10) Uani 1 1 d . . .
F7 F 1.0443(3) 0.15132(17) 0.62022(17) 0.0611(12) Uani 1 1 d . . .
F11 F 0.8843(4) 0.1427(2) 0.6200(2) 0.0821(16) Uani 1 1 d . . .
F12 F 1.0121(4) 0.21575(18) 0.54851(19) 0.0694(14) Uani 1 1 d . . .
F9 F 0.8518(3) 0.2071(2) 0.5509(2) 0.0892(18) Uani 1 1 d . . .
O1 O 0.6544(3) 1.02130(19) 0.29140(18) 0.0417(12) Uani 1 1 d . . .
C79 C 0.6825(5) 1.0139(3) 0.2358(3) 0.0416(18) Uani 1 1 d . . .
H79A H 0.6967 1.0511 0.2196 0.050 Uiso 1 1 calc R . .
H79B H 0.6286 0.9954 0.2083 0.050 Uiso 1 1 calc R . .
C76 C 0.7094(5) 0.9818(3) 0.3311(3) 0.0398(17) Uani 1 1 d . . .
H76A H 0.6654 0.9617 0.3530 0.048 Uiso 1 1 calc R . .
H76B H 0.7612 1.0017 0.3588 0.048 Uiso 1 1 calc R . .
C77 C 0.7549(5) 0.9407(3) 0.2950(3) 0.0424(18) Uani 1 1 d . . .
H77A H 0.7093 0.9092 0.2810 0.051 Uiso 1 1 calc R . .
H77B H 0.8173 0.9250 0.3170 0.051 Uiso 1 1 calc R . .
C78 C 0.7730(5) 0.9773(3) 0.2456(3) 0.0460(19) Uani 1 1 d . . .
H78A H 0.8338 1.0002 0.2566 0.055 Uiso 1 1 calc R . .
H78B H 0.7774 0.9543 0.2110 0.055 Uiso 1 1 calc R . .

loop_
_atom_site_aniso_label
_atom_site_aniso_U_11
_atom_site_aniso_U_22
_atom_site_aniso_U_33
_atom_site_aniso_U_23
_atom_site_aniso_U_13
_atom_site_aniso_U_12
Ni1 0.0202(4) 0.0306(4) 0.0050(4) 0.0005(3) 0.0046(3) -0.0007(3)
Ni2 0.0205(4) 0.0280(4) 0.0051(4) 0.0002(3) 0.0044(3) 0.0009(3)
P2 0.0205(8) 0.0274(9) 0.0078(8) 0.0000(6) 0.0040(6) 0.0008(6)
P1 0.0199(8) 0.0287(9) 0.0077(8) -0.0004(6) 0.0040(6) 0.0008(6)
P3 0.0233(8) 0.0291(9) 0.0053(7) -0.0001(6) 0.0052(6) 0.0002(6)
P4 0.0220(8) 0.0282(9) 0.0064(8) 0.0003(6) 0.0049(6) -0.0006(6)
P5 0.0372(10) 0.0444(11) 0.0191(9) -0.0026(8) 0.0105(7) -0.0006(8)
F3 0.034(2) 0.055(2) 0.044(2) -0.0118(19) 0.0127(18) -0.0161(18)
F2 0.055(2) 0.056(2) 0.020(2) -0.0018(17) 0.0090(17) -0.0057(19)
F5 0.062(3) 0.053(2) 0.032(2) -0.0039(18) 0.0156(19) 0.012(2)
F1 0.036(2) 0.068(3) 0.035(2) 0.0043(19) 0.0142(17) 0.0009(19)
C46 0.022(3) 0.028(3) 0.008(3) 0.000(2) 0.005(2) 0.000(3)
C25 0.021(3) 0.045(4) 0.018(3) -0.001(3) 0.010(3) -0.001(3)
F6 0.047(2) 0.046(2) 0.046(2) -0.0009(18) 0.0186(19) 0.0057(18)
C49 0.037(4) 0.035(4) 0.009(3) -0.007(3) 0.008(3) -0.011(3)
C33 0.029(4) 0.037(4) 0.012(3) -0.001(3) 0.009(3) 0.003(3)
C17 0.017(3) 0.056(4) 0.015(3) 0.003(3) 0.007(3) -0.002(3)
C59 0.038(4) 0.041(4) 0.016(3) -0.006(3) 0.013(3) -0.005(3)
F4 0.053(2) 0.092(3) 0.019(2) 0.002(2) 0.0040(18) 0.014(2)
N2 0.024(3) 0.041(3) 0.010(3) 0.003(2) 0.008(2) -0.003(2)
C75 0.027(3) 0.030(3) 0.019(3) 0.002(3) 0.006(3) -0.001(3)
N3 0.027(3) 0.034(3) 0.009(3) -0.004(2) 0.009(2) -0.001(2)
C45 0.025(3) 0.029(4) 0.018(3) 0.004(3) 0.006(3) 0.002(3)
C9 0.023(3) 0.035(4) 0.014(3) 0.003(3) 0.004(3) 0.004(3)
C20 0.014(3) 0.040(4) 0.006(3) 0.001(3) 0.003(2) 0.005(3)
C57 0.026(3) 0.031(3) 0.012(3) 0.000(3) 0.005(3) 0.001(3)
N1 0.024(3) 0.027(3) 0.012(3) 0.002(2) 0.002(2) 0.002(2)
C35 0.020(3) 0.035(4) 0.013(3) -0.001(3) 0.005(2) -0.003(3)
C31 0.023(4) 0.055(5) 0.022(4) -0.006(3) 0.001(3) 0.004(3)
C69 0.035(4) 0.031(4) 0.009(3) 0.001(3) 0.007(3) 0.002(3)
C80 0.021(3) 0.025(3) 0.009(3) -0.001(2) 0.005(2) 0.000(2)
C70 0.024(3) 0.026(3) 0.014(3) 0.005(2) 0.009(3) 0.004(3)
C53 0.026(3) 0.034(4) 0.009(3) 0.001(3) 0.006(2) 0.000(3)
C28 0.026(3) 0.033(4) 0.002(3) -0.003(2) 0.004(2) -0.002(3)
C11 0.035(4) 0.041(4) 0.022(4) -0.003(3) 0.012(3) -0.002(3)
C12 0.018(3) 0.051(4) 0.007(3) 0.004(3) 0.003(2) -0.009(3)
C21 0.018(3) 0.040(4) 0.017(3) -0.005(3) 0.005(3) 0.005(3)
C47 0.032(3) 0.028(3) 0.008(3) 0.000(3) 0.007(3) 0.001(3)
C18 0.033(4) 0.055(5) 0.029(4) -0.002(3) 0.003(3) 0.005(3)
C58 0.025(3) 0.027(3) 0.007(3) 0.002(2) 0.006(2) 0.002(3)
C64 0.022(3) 0.029(3) 0.010(3) -0.004(3) 0.002(2) -0.003(2)
C40 0.020(3) 0.029(3) 0.010(3) 0.004(2) 0.000(2) 0.000(3)
C71 0.032(3) 0.027(3) 0.014(3) -0.001(3) 0.008(3) -0.004(3)
C62 0.035(4) 0.038(4) 0.025(4) -0.010(3) 0.008(3) -0.001(3)
C4 0.028(3) 0.026(3) 0.011(3) 0.001(3) 0.001(3) 0.007(3)
C1 0.020(3) 0.024(3) 0.013(3) 0.000(3) 0.004(2) 0.003(2)
C51 0.028(3) 0.041(4) 0.007(3) -0.002(3) 0.006(3) 0.003(3)
C73 0.027(3) 0.032(4) 0.030(4) 0.002(3) -0.003(3) -0.007(3)
C81 0.028(3) 0.025(3) 0.011(3) -0.001(2) 0.009(2) 0.004(3)
C29 0.029(4) 0.036(4) 0.021(3) -0.006(3) 0.007(3) -0.003(3)
C3 0.031(4) 0.027(3) 0.011(3) -0.001(2) 0.014(3) -0.003(3)
C52 0.027(3) 0.030(3) 0.007(3) -0.002(3) -0.001(2) -0.002(3)
C39 0.027(3) 0.031(4) 0.017(3) 0.001(3) 0.008(3) 0.001(3)
C74 0.026(3) 0.035(4) 0.025(4) 0.006(3) 0.010(3) -0.001(3)
C48 0.022(3) 0.043(4) 0.011(3) -0.002(3) 0.006(2) -0.004(3)
C63 0.032(4) 0.041(4) 0.017(3) 0.000(3) 0.012(3) 0.000(3)
C22 0.030(4) 0.039(4) 0.038(4) -0.006(3) 0.005(3) 0.009(3)
C32 0.028(4) 0.053(5) 0.016(3) -0.007(3) 0.007(3) -0.009(3)
C44 0.032(4) 0.032(4) 0.031(4) 0.004(3) 0.008(3) 0.001(3)
C34 0.019(3) 0.028(3) 0.014(3) -0.002(3) 0.002(2) -0.001(2)
C56 0.026(3) 0.034(4) 0.022(4) -0.003(3) 0.006(3) 0.004(3)
C68 0.025(3) 0.038(4) 0.013(3) -0.001(3) 0.009(3) 0.005(3)
C16 0.023(4) 0.070(5) 0.013(3) 0.012(3) 0.003(3) 0.002(3)
C19 0.046(4) 0.046(4) 0.033(4) 0.011(3) 0.002(3) -0.009(3)
C13 0.028(4) 0.051(5) 0.016(3) 0.013(3) 0.003(3) -0.010(3)
C55 0.033(4) 0.028(3) 0.017(3) 0.004(3) -0.003(3) 0.008(3)
C50 0.035(4) 0.029(3) 0.010(3) -0.002(3) 0.009(3) -0.001(3)
C5 0.031(3) 0.029(4) 0.018(3) 0.002(3) 0.008(3) 0.002(3)
C36 0.028(3) 0.036(4) 0.025(4) 0.006(3) 0.007(3) 0.001(3)
C38 0.034(4) 0.031(4) 0.030(4) -0.005(3) 0.010(3) 0.001(3)
C30 0.029(4) 0.047(4) 0.036(4) -0.008(3) 0.009(3) 0.012(3)
C23 0.027(4) 0.058(5) 0.029(4) -0.001(3) 0.001(3) 0.012(3)
C54 0.043(4) 0.034(4) 0.010(3) 0.004(3) 0.001(3) -0.003(3)
C66 0.032(3) 0.030(4) 0.014(3) 0.004(3) 0.007(3) 0.002(3)
C10 0.037(4) 0.034(4) 0.044(4) -0.009(3) 0.020(3) -0.005(3)
C15 0.030(4) 0.065(5) 0.022(4) 0.008(3) 0.004(3) -0.016(4)
C61 0.048(4) 0.046(4) 0.017(3) -0.008(3) 0.011(3) 0.005(3)
C27 0.033(4) 0.038(4) 0.040(4) -0.009(3) 0.002(3) 0.007(3)
C65 0.031(3) 0.030(3) 0.015(3) -0.003(3) 0.011(3) -0.004(3)
C7 0.033(4) 0.035(4) 0.017(3) -0.002(3) 0.007(3) 0.006(3)
C67 0.032(4) 0.031(4) 0.019(3) -0.003(3) 0.003(3) 0.003(3)
C8 0.030(3) 0.039(4) 0.016(3) 0.004(3) 0.012(3) 0.005(3)
C41 0.027(3) 0.038(4) 0.007(3) 0.000(3) 0.002(2) -0.001(3)
C37 0.033(4) 0.028(4) 0.036(4) 0.010(3) 0.003(3) -0.005(3)
C60 0.051(4) 0.049(4) 0.019(4) 0.001(3) 0.018(3) 0.004(4)
C72 0.039(4) 0.029(3) 0.015(3) -0.001(3) 0.004(3) 0.001(3)
C26 0.033(4) 0.046(4) 0.029(4) -0.003(3) 0.008(3) -0.006(3)
C2 0.026(4) 0.033(4) 0.008(3) 0.002(3) 0.009(3) 0.000(3)
C42 0.028(3) 0.049(4) 0.020(3) 0.013(3) 0.007(3) 0.000(3)
C24 0.022(3) 0.049(4) 0.024(4) -0.005(3) -0.002(3) -0.003(3)
C6 0.028(3) 0.030(4) 0.027(4) -0.005(3) 0.008(3) -0.004(3)
C14 0.040(4) 0.048(4) 0.019(4) 0.009(3) 0.003(3) -0.014(3)
C43 0.022(3) 0.039(4) 0.033(4) 0.019(3) 0.000(3) -0.001(3)
P6 0.0335(10) 0.0516(11) 0.0205(9) -0.0076(8) 0.0088(8) 0.0013(8)
F8 0.048(2) 0.046(2) 0.029(2) -0.0099(17) 0.0118(17) 0.0003(18)
F10 0.049(2) 0.063(3) 0.022(2) -0.0171(18) 0.0090(17) 0.0020(19)
F7 0.073(3) 0.057(3) 0.042(3) -0.011(2) -0.018(2) 0.022(2)
F11 0.112(4) 0.090(4) 0.061(3) -0.039(3) 0.059(3) -0.052(3)
F12 0.104(4) 0.060(3) 0.059(3) -0.005(2) 0.053(3) -0.009(3)
F9 0.067(3) 0.127(4) 0.061(3) -0.049(3) -0.020(3) 0.050(3)
O1 0.050(3) 0.054(3) 0.024(3) -0.003(2) 0.015(2) -0.003(2)
C79 0.059(5) 0.062(5) 0.007(3) -0.004(3) 0.013(3) -0.004(4)
C76 0.040(4) 0.061(5) 0.019(4) 0.001(3) 0.006(3) 0.002(3)
C77 0.043(4) 0.057(5) 0.031(4) -0.012(3) 0.019(3) -0.006(3)
C78 0.037(4) 0.081(6) 0.021(4) -0.005(4) 0.008(3) -0.009(4)

loop_
_atom_type_symbol
_atom_type_description
_atom_type_scat_dispersion_real
_atom_type_scat_dispersion_imag
_atom_type_scat_source
C C 0.0033 0.0016 'International Tables Vol C Tables 4.2.6.8 and 6.1.1.4'
H H 0.0000 0.0000 'International Tables Vol C Tables 4.2.6.8 and 6.1.1.4'
N N 0.0061 0.0033 'International Tables Vol C Tables 4.2.6.8 and 6.1.1.4'
O O 0.0106 0.0060 'International Tables Vol C Tables 4.2.6.8 and 6.1.1.4'
F F 0.0171 0.0103 'International Tables Vol C Tables 4.2.6.8 and 6.1.1.4'
P P 0.1023 0.0942 'International Tables Vol C Tables 4.2.6.8 and 6.1.1.4'
Ni Ni 0.3393 1.1124 'International Tables Vol C Tables 4.2.6.8 and 6.1.1.4'

loop_
_geom_angle_atom_site_label_1
_geom_angle_atom_site_label_2
_geom_angle_atom_site_label_3
_geom_angle
_geom_angle_site_symmetry_1
_geom_angle_site_symmetry_3
_geom_angle_publ_flag
C2 Ni1 P1 88.99(17) . . ?
C2 Ni1 P3 92.78(17) . . ?
P1 Ni1 P3 166.60(6) . . ?
C2 Ni1 C1 128.0(2) . . ?
P1 Ni1 C1 107.91(13) . . ?
P3 Ni1 C1 81.34(13) . . ?
C2 Ni1 Ni2 170.29(18) . . ?
P1 Ni1 Ni2 89.29(4) . . ?
P3 Ni1 Ni2 91.10(5) . . ?
C1 Ni1 Ni2 44.01(13) . . ?
C1 Ni2 C3 93.5(2) . . ?
C1 Ni2 P2 129.64(17) . . ?
C3 Ni2 P2 93.90(17) . . ?
C1 Ni2 P4 112.63(17) . . ?
C3 Ni2 P4 97.44(17) . . ?
P2 Ni2 P4 115.59(6) . . ?
C1 Ni2 Ni1 66.70(16) . . ?
C3 Ni2 Ni1 160.13(17) . . ?
P2 Ni2 Ni1 100.41(5) . . ?
P4 Ni2 Ni1 88.79(4) . . ?
C46 P2 C40 103.4(2) . . ?
C46 P2 C80 106.6(2) . . ?
C40 P2 C80 102.9(2) . . ?
C46 P2 Ni2 114.80(18) . . ?
C40 P2 Ni2 117.21(19) . . ?
C80 P2 Ni2 110.72(18) . . ?
C34 P1 C28 102.3(2) . . ?
C34 P1 C80 105.4(2) . . ?
C28 P1 C80 104.1(2) . . ?
C34 P1 Ni1 115.95(18) . . ?
C28 P1 Ni1 113.24(17) . . ?
C80 P1 Ni1 114.47(18) . . ?
C52 P3 C58 105.1(2) . . ?
C52 P3 C81 103.6(3) . . ?
C58 P3 C81 104.1(2) . . ?
C52 P3 Ni1 113.91(19) . . ?
C58 P3 Ni1 115.64(18) . . ?
C81 P3 Ni1 113.25(18) . . ?
C64 P4 C70 100.6(2) . . ?
C64 P4 C81 100.7(2) . . ?
C70 P4 C81 106.4(2) . . ?
C64 P4 Ni2 127.12(19) . . ?
C70 P4 Ni2 117.70(18) . . ?
C81 P4 Ni2 101.71(19) . . ?
F4 P5 F5 90.6(2) . . ?
F4 P5 F6 89.9(2) . . ?
F5 P5 F6 179.3(2) . . ?
F4 P5 F1 90.5(2) . . ?
F5 P5 F1 90.0(2) . . ?
F6 P5 F1 90.4(2) . . ?
F4 P5 F3 91.0(2) . . ?
F5 P5 F3 89.7(2) . . ?
F6 P5 F3 89.9(2) . . ?
F1 P5 F3 178.5(2) . . ?
F4 P5 F2 179.3(2) . . ?
F5 P5 F2 90.0(2) . . ?
F6 P5 F2 89.5(2) . . ?
F1 P5 F2 89.2(2) . . ?
F3 P5 F2 89.3(2) . . ?
C51 C46 C47 119.1(5) . . ?
C51 C46 P2 122.8(4) . . ?
C47 C46 P2 117.5(4) . . ?
C24 C25 C20 116.2(6) . . ?
C24 C25 C26 122.2(5) . . ?
C20 C25 C26 121.6(5) . . ?
C50 C49 C48 119.8(5) . . ?
C32 C33 C28 121.2(6) . . ?
C16 C17 C12 116.9(6) . . ?
C16 C17 C18 121.6(6) . . ?
C12 C17 C18 121.4(5) . . ?
C60 C59 C58 119.8(6) . . ?
C2 N2 C12 176.6(5) . . ?
C74 C75 C70 120.4(6) . . ?
C3 N3 C20 173.0(6) . . ?
C40 C45 C44 120.5(5) . . ?
C4 C9 C8 116.2(5) . . ?
C4 C9 C11 124.2(5) . . ?
C8 C9 C11 119.5(5) . . ?
C21 C20 C25 124.2(5) . . ?
C21 C20 N3 117.6(5) . . ?
C25 C20 N3 118.3(5) . . ?
C52 C57 C56 120.9(5) . . ?
C1 N1 C4 170.9(5) . . ?
C36 C35 C34 119.5(5) . . ?
C30 C31 C32 119.2(6) . . ?
C68 C69 C64 121.6(5) . . ?
P1 C80 P2 104.2(3) . . ?
C71 C70 C75 118.2(5) . . ?
C71 C70 P4 118.2(4) . . ?
C75 C70 P4 123.6(4) . . ?
C54 C53 C52 119.9(5) . . ?
C29 C28 C33 118.9(5) . . ?
C29 C28 P1 119.9(4) . . ?
C33 C28 P1 121.2(4) . . ?
C17 C12 C13 124.2(5) . . ?
C17 C12 N2 118.8(5) . . ?
C13 C12 N2 117.0(5) . . ?
C22 C21 C20 116.5(5) . . ?
C22 C21 C27 121.3(6) . . ?
C20 C21 C27 122.2(5) . . ?
C48 C47 C46 120.2(5) . . ?
C63 C58 C59 118.8(5) . . ?
C63 C58 P3 120.4(4) . . ?
C59 C58 P3 120.7(4) . . ?
C69 C64 C65 118.1(5) . . ?
C69 C64 P4 122.6(4) . . ?
C65 C64 P4 119.3(4) . . ?
C45 C40 C41 120.2(5) . . ?
C45 C40 P2 119.9(4) . . ?
C41 C40 P2 119.7(4) . . ?
C72 C71 C70 121.0(5) . . ?
C61 C62 C63 119.9(6) . . ?
C5 C4 C9 123.7(5) . . ?
C5 C4 N1 118.7(5) . . ?
C9 C4 N1 117.6(5) . . ?
N1 C1 Ni2 162.8(5) . . ?
N1 C1 Ni1 127.1(4) . . ?
Ni2 C1 Ni1 69.29(18) . . ?
C50 C51 C46 120.2(5) . . ?
C74 C73 C72 120.1(5) . . ?
P3 C81 P4 104.6(3) . . ?
C30 C29 C28 119.5(6) . . ?
N3 C3 Ni2 174.8(5) . . ?
C57 C52 C53 118.5(5) . . ?
C57 C52 P3 121.6(4) . . ?
C53 C52 P3 119.8(4) . . ?
C38 C39 C34 121.2(5) . . ?
C75 C74 C73 120.3(5) . . ?
C47 C48 C49 120.2(5) . . ?
C58 C63 C62 120.8(5) . . ?
C21 C22 C23 121.1(6) . . ?
C33 C32 C31 119.7(6) . . ?
C45 C44 C43 119.1(6) . . ?
C39 C34 C35 118.6(5) . . ?
C39 C34 P1 121.4(4) . . ?
C35 C34 P1 120.0(4) . . ?
C55 C56 C57 119.8(5) . . ?
C69 C68 C67 119.9(5) . . ?
C15 C16 C17 120.8(6) . . ?
C14 C13 C12 115.8(6) . . ?
C14 C13 C19 121.8(6) . . ?
C12 C13 C19 122.4(5) . . ?
C54 C55 C56 119.9(5) . . ?
C49 C50 C51 120.4(6) . . ?
C4 C5 C6 118.0(5) . . ?
C4 C5 C10 121.3(5) . . ?
C6 C5 C10 120.8(5) . . ?
C35 C36 C37 121.3(6) . . ?
C39 C38 C37 120.0(6) . . ?
C31 C30 C29 121.5(6) . . ?
C24 C23 C22 120.1(6) . . ?
C55 C54 C53 120.9(6) . . ?
C65 C66 C67 121.2(6) . . ?
C14 C15 C16 120.9(6) . . ?
C62 C61 C60 120.2(6) . . ?
C66 C65 C64 119.9(5) . . ?
C8 C7 C6 120.5(6) . . ?
C66 C67 C68 119.3(5) . . ?
C7 C8 C9 121.3(5) . . ?
C42 C41 C40 118.8(6) . . ?
C36 C37 C38 119.3(6) . . ?
C61 C60 C59 120.4(6) . . ?
C71 C72 C73 119.9(6) . . ?
N2 C2 Ni1 177.8(5) . . ?
C43 C42 C41 121.2(6) . . ?
C23 C24 C25 121.9(6) . . ?
C7 C6 C5 120.4(6) . . ?
C15 C14 C13 121.4(6) . . ?
C42 C43 C44 120.2(6) . . ?
F9 P6 F12 91.3(3) . . ?
F9 P6 F7 177.1(3) . . ?
F12 P6 F7 91.4(3) . . ?
F9 P6 F11 88.6(3) . . ?
F12 P6 F11 179.4(3) . . ?
F7 P6 F11 88.7(3) . . ?
F9 P6 F10 90.6(2) . . ?
F12 P6 F10 90.1(2) . . ?
F7 P6 F10 90.3(2) . . ?
F11 P6 F10 89.3(2) . . ?
F9 P6 F8 89.0(2) . . ?
F12 P6 F8 90.0(2) . . ?
F7 P6 F8 90.1(2) . . ?
F11 P6 F8 90.6(2) . . ?
F10 P6 F8 179.6(2) . . ?
C76 O1 C79 108.1(5) . . ?
O1 C79 C78 106.8(5) . . ?
O1 C76 C77 106.2(5) . . ?
C76 C77 C78 102.4(6) . . ?
C79 C78 C77 101.1(5) . . ?

loop_
_geom_bond_atom_site_label_1
_geom_bond_atom_site_label_2
_geom_bond_distance
_geom_bond_site_symmetry_2
_geom_bond_publ_flag
Ni1 C2 1.847(6) . ?
Ni1 P1 2.2497(16) . ?
Ni1 P3 2.2568(16) . ?
Ni1 C1 2.436(5) . ?
Ni1 Ni2 2.4813(10) . ?
Ni2 C1 1.843(6) . ?
Ni2 C3 1.857(6) . ?
Ni2 P2 2.2339(16) . ?
Ni2 P4 2.2356(16) . ?
P2 C46 1.825(5) . ?
P2 C40 1.828(5) . ?
P2 C80 1.834(5) . ?
P1 C34 1.806(6) . ?
P1 C28 1.828(5) . ?
P1 C80 1.833(5) . ?
P3 C52 1.821(6) . ?
P3 C58 1.822(5) . ?
P3 C81 1.824(5) . ?
P4 C64 1.822(6) . ?
P4 C70 1.823(6) . ?
P4 C81 1.837(5) . ?
P5 F4 1.583(4) . ?
P5 F5 1.586(4) . ?
P5 F6 1.590(4) . ?
P5 F1 1.592(4) . ?
P5 F3 1.598(4) . ?
P5 F2 1.606(4) . ?
C46 C51 1.387(8) . ?
C46 C47 1.396(7) . ?
C25 C24 1.377(8) . ?
C25 C20 1.396(8) . ?
C25 C26 1.487(8) . ?
C49 C50 1.379(8) . ?
C49 C48 1.382(8) . ?
C33 C32 1.372(8) . ?
C33 C28 1.386(8) . ?
C17 C16 1.381(8) . ?
C17 C12 1.392(8) . ?
C17 C18 1.506(9) . ?
C59 C60 1.383(8) . ?
C59 C58 1.406(8) . ?
N2 C2 1.160(7) . ?
N2 C12 1.415(7) . ?
C75 C74 1.375(8) . ?
C75 C70 1.407(8) . ?
N3 C3 1.167(7) . ?
N3 C20 1.411(7) . ?
C45 C40 1.382(8) . ?
C45 C44 1.389(8) . ?
C9 C4 1.396(8) . ?
C9 C8 1.404(8) . ?
C9 C11 1.497(8) . ?
C20 C21 1.384(8) . ?
C57 C52 1.385(8) . ?
C57 C56 1.391(8) . ?
N1 C1 1.170(7) . ?
N1 C4 1.421(7) . ?
C35 C36 1.371(8) . ?
C35 C34 1.425(8) . ?
C31 C30 1.371(9) . ?
C31 C32 1.381(9) . ?
C69 C68 1.372(8) . ?
C69 C64 1.379(8) . ?
C70 C71 1.396(8) . ?
C53 C54 1.377(8) . ?
C53 C52 1.413(8) . ?
C28 C29 1.382(8) . ?
C12 C13 1.400(9) . ?
C21 C22 1.383(8) . ?
C21 C27 1.496(8) . ?
C47 C48 1.382(8) . ?
C58 C63 1.378(8) . ?
C64 C65 1.417(8) . ?
C40 C41 1.402(8) . ?
C71 C72 1.374(8) . ?
C62 C61 1.370(8) . ?
C62 C63 1.390(8) . ?
C4 C5 1.384(8) . ?
C51 C50 1.384(8) . ?
C73 C74 1.381(8) . ?
C73 C72 1.386(8) . ?
C29 C30 1.378(8) . ?
C39 C38 1.379(8) . ?
C39 C34 1.385(8) . ?
C22 C23 1.386(9) . ?
C44 C43 1.400(9) . ?
C56 C55 1.383(8) . ?
C68 C67 1.392(8) . ?
C16 C15 1.376(9) . ?
C19 C13 1.490(9) . ?
C13 C14 1.391(8) . ?
C55 C54 1.376(8) . ?
C5 C6 1.388(8) . ?
C5 C10 1.491(8) . ?
C36 C37 1.387(8) . ?
C38 C37 1.394(9) . ?
C23 C24 1.364(9) . ?
C66 C65 1.367(8) . ?
C66 C67 1.375(8) . ?
C15 C14 1.376(9) . ?
C61 C60 1.380(9) . ?
C7 C8 1.379(8) . ?
C7 C6 1.386(8) . ?
C41 C42 1.384(8) . ?
C42 C43 1.372(8) . ?
P6 F9 1.558(5) . ?
P6 F12 1.568(4) . ?
P6 F7 1.576(4) . ?
P6 F11 1.600(4) . ?
P6 F10 1.603(4) . ?
P6 F8 1.608(4) . ?
O1 C76 1.430(7) . ?
O1 C79 1.444(7) . ?
C79 C78 1.501(9) . ?
C76 C77 1.502(9) . ?
C77 C78 1.504(9) . ?
